data_4117720
loop_
_publ_author_name
'Allison L. Brazeau'
'Mikko M. H\"anninen'
'Heikki M. Tuononen'
'Nathan D. Jones'
'Paul J. Ragogna'

_publ_contact_author_address
;
Department of Chemistry, The University of Western Ontario, 
1151 Richmond St., London, Ontario, N6A 5B7, Canada
;
_publ_contact_author_email pragogna@uwo.ca
_publ_contact_author_fax 519-661-3022
_publ_contact_author_name 'Paul J. Ragogna'
_publ_contact_author_phone '519-661-2111 x 87048'
_publ_section_title
;
 Synthesis, Reactivity, and Computational Analysis of Halophosphines
 Supported by Dianionic Guanidinate Ligands
;
_journal_name_full 'Journal of the American Chemical Society'
_journal_page_first 5398
_journal_page_last 5414
_journal_paper_doi 10.1021/ja300587z
_journal_volume 134
_journal_year 2012
_chemical_formula_moiety 'C37 H51 Cl N3 P'
_chemical_formula_sum 'C37 H51 Cl N3 P'
_chemical_formula_weight 604.23
_chemical_name_systematic
; 
 ? 
;
_space_group_IT_number 14
_symmetry_cell_setting monoclinic
_symmetry_space_group_name_Hall '-P 2ybc'
_symmetry_space_group_name_H-M 'P 1 21/c 1'
_atom_sites_solution_hydrogens geom
_atom_sites_solution_primary direct
_atom_sites_solution_secondary difmap
_audit_creation_method SHELXL-97
_cell_angle_alpha 90.00
_cell_angle_beta 125.42(2)
_cell_angle_gamma 90.00
_cell_formula_units_Z 4
_cell_length_a 15.829(3)
_cell_length_b 11.199(2)
_cell_length_c 24.175(8)
_cell_measurement_reflns_used 37104
_cell_measurement_temperature 150(2)
_cell_measurement_theta_max 25.03
_cell_measurement_theta_min 1.00
_cell_volume 3492.3(17)
_computing_cell_refinement 'DENZO-SMN (Otwinowski & Minor, 1997)'
_computing_data_collection 'COLLECT (Nonius, 1997-2001)'
_computing_data_reduction DENZO-SMN
_computing_molecular_graphics 'SHELXL-97 (Sheldrick, 2008)'
_computing_publication_material 'SHELXTL/PC (Sheldrick, 2001)'
_computing_structure_refinement 'SHELXL-97 (Sheldrick, 2008)'
_computing_structure_solution 'SHELXS-97 (Sheldrick, 2008)'
_diffrn_ambient_temperature 150(2)
_diffrn_measured_fraction_theta_full 0.990
_diffrn_measured_fraction_theta_max 0.990
_diffrn_measurement_device_type 'Nonius Kappa-CCD'
_diffrn_measurement_method '\f scans, and \w scans'
_diffrn_radiation_monochromator graphite
_diffrn_radiation_source 'fine-focus sealed tube'
_diffrn_radiation_type MoK\a
_diffrn_radiation_wavelength 0.71073
_diffrn_reflns_av_R_equivalents 0.0578
_diffrn_reflns_av_sigmaI/netI 0.0509
_diffrn_reflns_limit_h_max 18
_diffrn_reflns_limit_h_min -18
_diffrn_reflns_limit_k_max 13
_diffrn_reflns_limit_k_min -13
_diffrn_reflns_limit_l_max 28
_diffrn_reflns_limit_l_min -27
_diffrn_reflns_number 21313
_diffrn_reflns_theta_full 25.19
_diffrn_reflns_theta_max 25.19
_diffrn_reflns_theta_min 1.58
_exptl_absorpt_coefficient_mu 0.184
_exptl_absorpt_correction_T_max 0.9351
_exptl_absorpt_correction_T_min 0.9252
_exptl_absorpt_correction_type multi-scan
_exptl_absorpt_process_details 'DENZO-SMN (Otwinowski & Minor, 1997)'
_exptl_crystal_colour colourless
_exptl_crystal_density_diffrn 1.149
_exptl_crystal_description block
_exptl_crystal_F_000 1304
_exptl_crystal_size_max 0.43
_exptl_crystal_size_mid 0.38
_exptl_crystal_size_min 0.37
_refine_diff_density_max 0.723
_refine_diff_density_min -0.570
_refine_diff_density_rms 0.190
_refine_ls_extinction_coef 0.033(2)
_refine_ls_extinction_expression Fc^*^=kFc[1+0.001xFc^2^\l^3^/sin(2\q)]^-1/4^
_refine_ls_extinction_method SHELXL
_refine_ls_goodness_of_fit_ref 1.069
_refine_ls_hydrogen_treatment constr
_refine_ls_matrix_type full
_refine_ls_number_parameters 392
_refine_ls_number_reflns 6230
_refine_ls_number_restraints 0
_refine_ls_restrained_S_all 1.069
_refine_ls_R_factor_all 0.0932
_refine_ls_R_factor_gt 0.0550
_refine_ls_shift/su_max 0.000
_refine_ls_shift/su_mean 0.000
_refine_ls_structure_factor_coef Fsqd
_refine_ls_weighting_details 'calc w=1/[\s^2^(Fo^2^)+(0.1051P)^2^+0.0000P] where P=(Fo^2^+2Fc^2^)/3'
_refine_ls_weighting_scheme calc
_refine_ls_wR_factor_gt 0.1306
_refine_ls_wR_factor_ref 0.1687
_reflns_number_gt 4298
_reflns_number_total 6230
_reflns_threshold_expression >2sigma(I)
_cod_data_source_file ja300587z_si_001_03.cif
_cod_data_source_block 2PCl
_cod_original_cell_volume 3492.3(15)
_cod_original_sg_symbol_Hall -P2ybc
_cod_database_code 4117720

loop_
_symmetry_equiv_pos_as_xyz
'x, y, z'
'-x, y+1/2, -z+1/2'
'-x, -y, -z'
'x, -y-1/2, z-1/2'

loop_
_atom_site_label
_atom_site_type_symbol
_atom_site_fract_x
_atom_site_fract_y
_atom_site_fract_z
_atom_site_U_iso_or_equiv
_atom_site_adp_type
_atom_site_occupancy
_atom_site_symmetry_multiplicity
_atom_site_calc_flag
_atom_site_refinement_flags
Cl1 Cl 0.33366(6) -1.13113(6) -0.14127(4) 0.0525(3) Uani 1 1 d .
P1 P 0.27582(5) -0.95709(6) -0.15638(3) 0.0323(2) Uani 1 1 d .
N1 N 0.21971(14) -0.93456(17) -0.24116(9) 0.0279(5) Uani 1 1 d .
N2 N 0.36232(14) -0.86859(17) -0.15785(9) 0.0280(5) Uani 1 1 d .
N3 N 0.31985(14) -0.79112(17) -0.26207(10) 0.0292(5) Uani 1 1 d .
C1 C 0.29949(17) -0.8555(2) -0.22903(12) 0.0256(5) Uani 1 1 d .
C2 C 0.11350(17) -0.9443(2) -0.29892(12) 0.0272(6) Uani 1 1 d .
C3 C 0.09119(18) -1.0179(2) -0.35250(12) 0.0290(6) Uani 1 1 d .
C4 C -0.01241(18) -1.0270(2) -0.40847(13) 0.0355(6) Uani 1 1 d .
H4A H -0.0298 -1.0754 -0.4460 0.043 Uiso 1 1 calc R
C5 C -0.08961(19) -0.9666(2) -0.40992(13) 0.0389(7) Uani 1 1 d .
H5A H -0.1595 -0.9737 -0.4484 0.047 Uiso 1 1 calc R
C6 C -0.06600(19) -0.8960(2) -0.35588(13) 0.0360(6) Uani 1 1 d .
H6A H -0.1203 -0.8559 -0.3575 0.043 Uiso 1 1 calc R
C7 C 0.03548(18) -0.8824(2) -0.29925(12) 0.0294(6) Uani 1 1 d .
C8 C 0.45221(18) -0.7985(2) -0.10951(12) 0.0306(6) Uani 1 1 d .
C9 C 0.43672(18) -0.6817(2) -0.09658(12) 0.0325(6) Uani 1 1 d .
C10 C 0.5245(2) -0.6155(3) -0.04959(14) 0.0439(7) Uani 1 1 d .
H10A H 0.5170 -0.5354 -0.0401 0.053 Uiso 1 1 calc R
C11 C 0.6224(2) -0.6646(3) -0.01671(15) 0.0533(8) Uani 1 1 d .
H11A H 0.6811 -0.6189 0.0162 0.064 Uiso 1 1 calc R
C12 C 0.6357(2) -0.7785(3) -0.03102(14) 0.0502(8) Uani 1 1 d .
H12A H 0.7037 -0.8102 -0.0083 0.060 Uiso 1 1 calc R
C13 C 0.55109(19) -0.8487(2) -0.07842(12) 0.0379(7) Uani 1 1 d .
C14 C 0.27685(18) -0.7919(2) -0.33242(12) 0.0286(6) Uani 1 1 d .
C15 C 0.33971(18) -0.8434(2) -0.35012(13) 0.0346(6) Uani 1 1 d .
C16 C 0.3046(2) -0.8397(2) -0.41768(13) 0.0372(6) Uani 1 1 d .
H16A H 0.3449 -0.8760 -0.4307 0.045 Uiso 1 1 calc R
C17 C 0.2131(2) -0.7845(2) -0.46625(13) 0.0380(6) Uani 1 1 d .
H17A H 0.1904 -0.7833 -0.5122 0.046 Uiso 1 1 calc R
C18 C 0.15398(19) -0.7309(2) -0.44803(13) 0.0346(6) Uani 1 1 d .
H18A H 0.0910 -0.6924 -0.4818 0.042 Uiso 1 1 calc R
C19 C 0.18473(18) -0.7321(2) -0.38112(12) 0.0300(6) Uani 1 1 d .
C20 C 0.17333(18) -1.0914(2) -0.35030(12) 0.0324(6) Uani 1 1 d .
H20A H 0.2425 -1.0562 -0.3150 0.039 Uiso 1 1 calc R
C21 C 0.1611(2) -1.0914(3) -0.41768(13) 0.0457(7) Uani 1 1 d .
H21A H 0.2188 -1.1354 -0.4126 0.069 Uiso 1 1 calc R
H21B H 0.1613 -1.0090 -0.4312 0.069 Uiso 1 1 calc R
H21C H 0.0955 -1.1298 -0.4525 0.069 Uiso 1 1 calc R
C22 C 0.1715(2) -1.2194(2) -0.32932(15) 0.0488(7) Uani 1 1 d .
H22A H 0.1043 -1.2559 -0.3633 0.073 Uiso 1 1 calc R
H22B H 0.1821 -1.2190 -0.2851 0.073 Uiso 1 1 calc R
H22C H 0.2269 -1.2656 -0.3260 0.073 Uiso 1 1 calc R
C23 C 0.0574(2) -0.8042(2) -0.24065(13) 0.0339(6) Uani 1 1 d .
H23A H 0.1337 -0.7883 -0.2110 0.041 Uiso 1 1 calc R
C24 C 0.0026(2) -0.6834(2) -0.26351(16) 0.0488(7) Uani 1 1 d .
H24A H 0.0211 -0.6420 -0.2907 0.073 Uiso 1 1 calc R
H24B H 0.0239 -0.6351 -0.2236 0.073 Uiso 1 1 calc R
H24C H -0.0726 -0.6957 -0.2909 0.073 Uiso 1 1 calc R
C25 C 0.0296(2) -0.8684(2) -0.19742(14) 0.0435(7) Uani 1 1 d .
H25A H 0.0450 -0.8163 -0.1600 0.065 Uiso 1 1 calc R
H25B H 0.0703 -0.9420 -0.1789 0.065 Uiso 1 1 calc R
H25C H -0.0445 -0.8881 -0.2256 0.065 Uiso 1 1 calc R
C26 C 0.32918(19) -0.6295(2) -0.12969(13) 0.0326(6) Uani 1 1 d .
H26A H 0.2818 -0.6712 -0.1741 0.039 Uiso 1 1 calc R
C27 C 0.2903(2) -0.6563(2) -0.08581(13) 0.0395(7) Uani 1 1 d .
H27A H 0.2913 -0.7427 -0.0791 0.059 Uiso 1 1 calc R
H27B H 0.2193 -0.6265 -0.1086 0.059 Uiso 1 1 calc R
H27C H 0.3354 -0.6168 -0.0417 0.059 Uiso 1 1 calc R
C28 C 0.3216(2) -0.4959(2) -0.14426(14) 0.0461(7) Uani 1 1 d .
H28A H 0.2488 -0.4709 -0.1702 0.069 Uiso 1 1 calc R
H28B H 0.3493 -0.4791 -0.1707 0.069 Uiso 1 1 calc R
H28C H 0.3617 -0.4518 -0.1013 0.069 Uiso 1 1 calc R
C29 C 0.5683(2) -0.9741(3) -0.09329(14) 0.0432(7) Uani 1 1 d .
H29A H 0.5009 -1.0039 -0.1340 0.052 Uiso 1 1 calc R
C30 C 0.6010(2) -1.0576(3) -0.03375(15) 0.0580(9) Uani 1 1 d .
H30A H 0.6063 -1.1395 -0.0457 0.087 Uiso 1 1 calc R
H30B H 0.5492 -1.0544 -0.0238 0.087 Uiso 1 1 calc R
H30C H 0.6684 -1.0322 0.0063 0.087 Uiso 1 1 calc R
C31 C 0.6487(2) -0.9781(3) -0.10952(15) 0.0560(8) Uani 1 1 d .
H31A H 0.7176 -0.9609 -0.0683 0.084 Uiso 1 1 calc R
H31B H 0.6312 -0.9183 -0.1443 0.084 Uiso 1 1 calc R
H31C H 0.6488 -1.0577 -0.1264 0.084 Uiso 1 1 calc R
C32 C 0.4453(2) -0.8961(3) -0.29686(14) 0.0448(7) Uani 1 1 d .
H32A H 0.4575 -0.8862 -0.2516 0.054 Uiso 1 1 calc R
C33 C 0.5297(2) -0.8271(3) -0.29522(18) 0.0652(10) Uani 1 1 d .
H33A H 0.5978 -0.8587 -0.2589 0.098 Uiso 1 1 calc R
H33B H 0.5256 -0.7425 -0.2868 0.098 Uiso 1 1 calc R
H33C H 0.5199 -0.8359 -0.3389 0.098 Uiso 1 1 calc R
C34 C 0.4527(2) -1.0284(3) -0.30722(17) 0.0600(9) Uani 1 1 d .
H34A H 0.4438 -1.0405 -0.3505 0.090 Uiso 1 1 calc R
H34B H 0.3984 -1.0717 -0.3078 0.090 Uiso 1 1 calc R
H34C H 0.5208 -1.0585 -0.2700 0.090 Uiso 1 1 calc R
C35 C 0.12494(19) -0.6618(2) -0.36049(13) 0.0340(6) Uani 1 1 d .
H35A H 0.1296 -0.7063 -0.3230 0.041 Uiso 1 1 calc R
C36 C 0.0106(2) -0.6449(3) -0.41756(15) 0.0545(8) Uani 1 1 d .
H36A H -0.0242 -0.6053 -0.3997 0.082 Uiso 1 1 calc R
H36B H -0.0215 -0.7230 -0.4362 0.082 Uiso 1 1 calc R
H36C H 0.0039 -0.5956 -0.4534 0.082 Uiso 1 1 calc R
C37 C 0.1774(2) -0.5408(2) -0.33264(17) 0.0522(8) Uani 1 1 d .
H37A H 0.1718 -0.4942 -0.3690 0.078 Uiso 1 1 calc R
H37B H 0.2507 -0.5529 -0.2958 0.078 Uiso 1 1 calc R
H37C H 0.1434 -0.4976 -0.3153 0.078 Uiso 1 1 calc R

loop_
_atom_site_aniso_label
_atom_site_aniso_U_11
_atom_site_aniso_U_22
_atom_site_aniso_U_33
_atom_site_aniso_U_23
_atom_site_aniso_U_13
_atom_site_aniso_U_12
Cl1 0.0612(5) 0.0332(4) 0.0558(5) 0.0091(3) 0.0298(4) 0.0063(3)
P1 0.0347(4) 0.0320(4) 0.0311(4) 0.0011(3) 0.0195(3) -0.0002(3)
N1 0.0276(10) 0.0286(11) 0.0277(12) -0.0009(9) 0.0161(9) -0.0029(8)
N2 0.0271(11) 0.0316(11) 0.0232(11) -0.0032(9) 0.0133(9) -0.0009(9)
N3 0.0309(11) 0.0304(12) 0.0288(12) -0.0037(9) 0.0188(10) -0.0029(9)
C1 0.0278(13) 0.0235(13) 0.0272(13) -0.0049(10) 0.0170(11) 0.0009(10)
C2 0.0262(12) 0.0247(13) 0.0297(14) 0.0015(11) 0.0155(11) -0.0028(10)
C3 0.0305(13) 0.0249(13) 0.0313(14) -0.0008(11) 0.0178(12) -0.0032(10)
C4 0.0341(14) 0.0357(15) 0.0365(15) -0.0050(12) 0.0204(13) -0.0037(11)
C5 0.0299(14) 0.0417(16) 0.0382(16) -0.0018(13) 0.0158(13) -0.0034(12)
C6 0.0294(14) 0.0346(15) 0.0437(17) 0.0010(13) 0.0209(13) 0.0007(11)
C7 0.0339(14) 0.0213(12) 0.0366(15) 0.0008(11) 0.0225(13) -0.0028(10)
C8 0.0283(13) 0.0386(15) 0.0264(13) -0.0054(11) 0.0167(12) -0.0036(11)
C9 0.0331(14) 0.0391(15) 0.0293(14) -0.0071(12) 0.0204(12) -0.0069(11)
C10 0.0407(16) 0.0515(18) 0.0442(17) -0.0183(14) 0.0272(14) -0.0130(13)
C11 0.0336(16) 0.076(2) 0.0463(18) -0.0250(16) 0.0209(15) -0.0168(15)
C12 0.0299(14) 0.075(2) 0.0405(17) -0.0154(16) 0.0174(14) -0.0013(14)
C13 0.0289(14) 0.0546(18) 0.0280(15) -0.0043(13) 0.0153(12) 0.0021(12)
C14 0.0315(13) 0.0296(13) 0.0287(14) -0.0057(11) 0.0198(12) -0.0077(11)
C15 0.0318(14) 0.0415(15) 0.0330(15) -0.0036(12) 0.0202(13) -0.0031(11)
C16 0.0380(15) 0.0456(16) 0.0364(16) -0.0089(13) 0.0264(14) -0.0058(12)
C17 0.0447(16) 0.0434(16) 0.0285(15) -0.0061(12) 0.0227(14) -0.0115(13)
C18 0.0349(14) 0.0336(14) 0.0332(15) -0.0013(12) 0.0185(12) -0.0053(11)
C19 0.0333(14) 0.0268(13) 0.0323(14) -0.0025(11) 0.0205(12) -0.0073(11)
C20 0.0311(13) 0.0324(14) 0.0356(15) -0.0083(12) 0.0204(12) -0.0048(11)
C21 0.0445(16) 0.0534(18) 0.0438(17) -0.0092(14) 0.0282(15) -0.0046(14)
C22 0.0541(18) 0.0332(16) 0.064(2) 0.0037(14) 0.0373(17) 0.0079(13)
C23 0.0379(14) 0.0281(14) 0.0419(16) -0.0010(12) 0.0266(13) -0.0005(11)
C24 0.0637(19) 0.0325(15) 0.060(2) -0.0023(14) 0.0416(17) 0.0047(14)
C25 0.0515(17) 0.0416(16) 0.0513(18) -0.0069(14) 0.0378(16) -0.0054(13)
C26 0.0363(14) 0.0308(14) 0.0349(15) -0.0066(12) 0.0230(13) -0.0029(11)
C27 0.0425(15) 0.0399(16) 0.0451(17) -0.0013(13) 0.0305(14) -0.0004(12)
C28 0.0569(18) 0.0376(16) 0.0494(18) -0.0019(14) 0.0340(15) -0.0031(13)
C29 0.0356(14) 0.0564(18) 0.0338(15) 0.0005(14) 0.0180(13) 0.0134(13)
C30 0.0580(19) 0.068(2) 0.0436(19) 0.0072(16) 0.0272(16) 0.0222(16)
C31 0.0456(17) 0.076(2) 0.0469(18) -0.0012(16) 0.0272(15) 0.0165(16)
C32 0.0365(15) 0.068(2) 0.0319(15) -0.0049(14) 0.0211(13) 0.0064(14)
C33 0.0374(17) 0.061(2) 0.083(3) -0.0191(18) 0.0267(18) -0.0032(15)
C34 0.0438(17) 0.062(2) 0.070(2) 0.0180(17) 0.0309(17) 0.0072(15)
C35 0.0363(14) 0.0323(14) 0.0379(15) 0.0035(12) 0.0240(13) 0.0012(11)
C36 0.0450(17) 0.070(2) 0.0496(19) 0.0081(16) 0.0281(16) 0.0136(15)
C37 0.073(2) 0.0311(16) 0.076(2) -0.0092(15) 0.0559(19) -0.0045(14)

loop_
_atom_type_symbol
_atom_type_description
_atom_type_scat_dispersion_real
_atom_type_scat_dispersion_imag
_atom_type_scat_source
C C 0.0033 0.0016 'International Tables Vol C Tables 4.2.6.8 and 6.1.1.4'
H H 0.0000 0.0000 'International Tables Vol C Tables 4.2.6.8 and 6.1.1.4'
Cl Cl 0.1484 0.1585 'International Tables Vol C Tables 4.2.6.8 and 6.1.1.4'
N N 0.0061 0.0033 'International Tables Vol C Tables 4.2.6.8 and 6.1.1.4'
P P 0.1023 0.0942 'International Tables Vol C Tables 4.2.6.8 and 6.1.1.4'

loop_
_geom_angle_atom_site_label_1
_geom_angle_atom_site_label_2
_geom_angle_atom_site_label_3
_geom_angle
N2 P1 N1 75.88(9)
N2 P1 Cl1 105.62(7)
N1 P1 Cl1 102.51(7)
N2 P1 C1 37.71(8)
N1 P1 C1 38.29(8)
Cl1 P1 C1 110.22(6)
C1 N1 C2 130.12(19)
C1 N1 P1 93.55(14)
C2 N1 P1 130.80(15)
C1 N2 C8 126.83(19)
C1 N2 P1 94.52(14)
C8 N2 P1 136.54(16)
C1 N3 C14 129.8(2)
N3 C1 N2 125.4(2)
N3 C1 N1 138.8(2)
N2 C1 N1 95.78(18)
N3 C1 P1 172.39(18)
N2 C1 P1 47.78(10)
N1 C1 P1 48.17(11)
C3 C2 C7 122.3(2)
C3 C2 N1 118.0(2)
C7 C2 N1 119.7(2)
C2 C3 C4 117.7(2)
C2 C3 C20 122.6(2)
C4 C3 C20 119.7(2)
C5 C4 C3 120.9(2)
C5 C4 H4A 119.6
C3 C4 H4A 119.6
C4 C5 C6 120.5(2)
C4 C5 H5A 119.8
C6 C5 H5A 119.8
C5 C6 C7 121.3(2)
C5 C6 H6A 119.3
C7 C6 H6A 119.3
C6 C7 C2 117.4(2)
C6 C7 C23 119.3(2)
C2 C7 C23 123.3(2)
C9 C8 C13 122.7(2)
C9 C8 N2 118.1(2)
C13 C8 N2 119.1(2)
C10 C9 C8 117.3(2)
C10 C9 C26 120.6(2)
C8 C9 C26 122.0(2)
C11 C10 C9 120.9(3)
C11 C10 H10A 119.6
C9 C10 H10A 119.6
C12 C11 C10 120.7(3)
C12 C11 H11A 119.6
C10 C11 H11A 119.6
C11 C12 C13 121.2(3)
C11 C12 H12A 119.4
C13 C12 H12A 119.4
C12 C13 C8 117.1(2)
C12 C13 C29 120.0(2)
C8 C13 C29 122.9(2)
C19 C14 C15 120.8(2)
C19 C14 N3 123.1(2)
C15 C14 N3 115.6(2)
C16 C15 C14 118.2(2)
C16 C15 C32 120.2(2)
C14 C15 C32 121.6(2)
C17 C16 C15 121.6(2)
C17 C16 H16A 119.2
C15 C16 H16A 119.2
C16 C17 C18 119.8(2)
C16 C17 H17A 120.1
C18 C17 H17A 120.1
C17 C18 C19 121.4(2)
C17 C18 H18A 119.3
C19 C18 H18A 119.3
C18 C19 C14 118.2(2)
C18 C19 C35 120.7(2)
C14 C19 C35 120.9(2)
C3 C20 C21 112.8(2)
C3 C20 C22 109.95(19)
C21 C20 C22 109.9(2)
C3 C20 H20A 108.0
C21 C20 H20A 108.0
C22 C20 H20A 108.0
C20 C21 H21A 109.5
C20 C21 H21B 109.5
H21A C21 H21B 109.5
C20 C21 H21C 109.5
H21A C21 H21C 109.5
H21B C21 H21C 109.5
C20 C22 H22A 109.5
C20 C22 H22B 109.5
H22A C22 H22B 109.5
C20 C22 H22C 109.5
H22A C22 H22C 109.5
H22B C22 H22C 109.5
C7 C23 C24 113.4(2)
C7 C23 C25 111.3(2)
C24 C23 C25 109.6(2)
C7 C23 H23A 107.4
C24 C23 H23A 107.4
C25 C23 H23A 107.4
C23 C24 H24A 109.5
C23 C24 H24B 109.5
H24A C24 H24B 109.5
C23 C24 H24C 109.5
H24A C24 H24C 109.5
H24B C24 H24C 109.5
C23 C25 H25A 109.5
C23 C25 H25B 109.5
H25A C25 H25B 109.5
C23 C25 H25C 109.5
H25A C25 H25C 109.5
H25B C25 H25C 109.5
C9 C26 C28 114.4(2)
C9 C26 C27 109.7(2)
C28 C26 C27 110.0(2)
C9 C26 H26A 107.5
C28 C26 H26A 107.5
C27 C26 H26A 107.5
C26 C27 H27A 109.5
C26 C27 H27B 109.5
H27A C27 H27B 109.5
C26 C27 H27C 109.5
H27A C27 H27C 109.5
H27B C27 H27C 109.5
C26 C28 H28A 109.5
C26 C28 H28B 109.5
H28A C28 H28B 109.5
C26 C28 H28C 109.5
H28A C28 H28C 109.5
H28B C28 H28C 109.5
C13 C29 C30 110.6(2)
C13 C29 C31 112.2(2)
C30 C29 C31 110.1(2)
C13 C29 H29A 107.9
C30 C29 H29A 107.9
C31 C29 H29A 107.9
C29 C30 H30A 109.5
C29 C30 H30B 109.5
H30A C30 H30B 109.5
C29 C30 H30C 109.5
H30A C30 H30C 109.5
H30B C30 H30C 109.5
C29 C31 H31A 109.5
C29 C31 H31B 109.5
H31A C31 H31B 109.5
C29 C31 H31C 109.5
H31A C31 H31C 109.5
H31B C31 H31C 109.5
C15 C32 C34 113.1(2)
C15 C32 C33 110.0(2)
C34 C32 C33 110.4(2)
C15 C32 H32A 107.7
C34 C32 H32A 107.7
C33 C32 H32A 107.7
C32 C33 H33A 109.5
C32 C33 H33B 109.5
H33A C33 H33B 109.5
C32 C33 H33C 109.5
H33A C33 H33C 109.5
H33B C33 H33C 109.5
C32 C34 H34A 109.5
C32 C34 H34B 109.5
H34A C34 H34B 109.5
C32 C34 H34C 109.5
H34A C34 H34C 109.5
H34B C34 H34C 109.5
C19 C35 C36 114.0(2)
C19 C35 C37 108.7(2)
C36 C35 C37 110.3(2)
C19 C35 H35A 107.9
C36 C35 H35A 107.9
C37 C35 H35A 107.9
C35 C36 H36A 109.5
C35 C36 H36B 109.5
H36A C36 H36B 109.5
C35 C36 H36C 109.5
H36A C36 H36C 109.5
H36B C36 H36C 109.5
C35 C37 H37A 109.5
C35 C37 H37B 109.5
H37A C37 H37B 109.5
C35 C37 H37C 109.5
H37A C37 H37C 109.5
H37B C37 H37C 109.5

loop_
_geom_bond_atom_site_label_1
_geom_bond_atom_site_label_2
_geom_bond_distance
Cl1 P1 2.0936(10)
P1 N2 1.707(2)
P1 N1 1.716(2)
P1 C1 2.298(2)
N1 C1 1.427(3)
N1 C2 1.438(3)
N2 C1 1.410(3)
N2 C8 1.442(3)
N3 C1 1.249(3)
N3 C14 1.419(3)
C2 C3 1.397(3)
C2 C7 1.412(3)
C3 C4 1.399(3)
C3 C20 1.514(3)
C4 C5 1.379(3)
C4 H4A 0.9500
C5 C6 1.381(3)
C5 H5A 0.9500
C6 C7 1.389(3)
C6 H6A 0.9500
C7 C23 1.525(3)
C8 C9 1.400(3)
C8 C13 1.403(3)
C9 C10 1.394(3)
C9 C26 1.517(3)
C10 C11 1.380(4)
C10 H10A 0.9500
C11 C12 1.369(4)
C11 H11A 0.9500
C12 C13 1.395(4)
C12 H12A 0.9500
C13 C29 1.512(4)
C14 C19 1.404(3)
C14 C15 1.414(3)
C15 C16 1.388(3)
C15 C32 1.518(4)
C16 C17 1.374(4)
C16 H16A 0.9500
C17 C18 1.381(3)
C17 H17A 0.9500
C18 C19 1.393(3)
C18 H18A 0.9500
C19 C35 1.520(3)
C20 C21 1.525(3)
C20 C22 1.526(3)
C20 H20A 1.0000
C21 H21A 0.9800
C21 H21B 0.9800
C21 H21C 0.9800
C22 H22A 0.9800
C22 H22B 0.9800
C22 H22C 0.9800
C23 C24 1.527(4)
C23 C25 1.529(3)
C23 H23A 1.0000
C24 H24A 0.9800
C24 H24B 0.9800
C24 H24C 0.9800
C25 H25A 0.9800
C25 H25B 0.9800
C25 H25C 0.9800
C26 C28 1.526(4)
C26 C27 1.533(3)
C26 H26A 1.0000
C27 H27A 0.9800
C27 H27B 0.9800
C27 H27C 0.9800
C28 H28A 0.9800
C28 H28B 0.9800
C28 H28C 0.9800
C29 C30 1.533(4)
C29 C31 1.536(4)
C29 H29A 1.0000
C30 H30A 0.9800
C30 H30B 0.9800
C30 H30C 0.9800
C31 H31A 0.9800
C31 H31B 0.9800
C31 H31C 0.9800
C32 C34 1.519(4)
C32 C33 1.523(4)
C32 H32A 1.0000
C33 H33A 0.9800
C33 H33B 0.9800
C33 H33C 0.9800
C34 H34A 0.9800
C34 H34B 0.9800
C34 H34C 0.9800
C35 C36 1.524(4)
C35 C37 1.527(4)
C35 H35A 1.0000
C36 H36A 0.9800
C36 H36B 0.9800
C36 H36C 0.9800
C37 H37A 0.9800
C37 H37B 0.9800
C37 H37C 0.9800

loop_
_geom_torsion_atom_site_label_1
_geom_torsion_atom_site_label_2
_geom_torsion_atom_site_label_3
_geom_torsion_atom_site_label_4
_geom_torsion
N2 P1 N1 C1 -3.67(13)
Cl1 P1 N1 C1 -106.88(12)
N2 P1 N1 C2 -158.7(2)
Cl1 P1 N1 C2 98.1(2)
C1 P1 N1 C2 -155.0(3)
N1 P1 N2 C1 3.71(13)
Cl1 P1 N2 C1 103.01(12)
N1 P1 N2 C8 166.9(2)
Cl1 P1 N2 C8 -93.8(2)
C1 P1 N2 C8 163.2(3)
C14 N3 C1 N2 163.5(2)
C14 N3 C1 N1 -16.6(4)
C14 N3 C1 P1 -171.2(12)
C8 N2 C1 N3 10.0(4)
P1 N2 C1 N3 175.6(2)
C8 N2 C1 N1 -170.0(2)
P1 N2 C1 N1 -4.35(15)
C8 N2 C1 P1 -165.6(3)
C2 N1 C1 N3 -20.4(4)
P1 N1 C1 N3 -175.6(3)
C2 N1 C1 N2 159.6(2)
P1 N1 C1 N2 4.33(15)
C2 N1 C1 P1 155.3(3)
N2 P1 C1 N3 -28.1(13)
N1 P1 C1 N3 157.7(14)
Cl1 P1 C1 N3 -117.7(13)
N1 P1 C1 N2 -174.2(2)
Cl1 P1 C1 N2 -89.58(13)
N2 P1 C1 N1 174.2(2)
Cl1 P1 C1 N1 84.60(13)
C1 N1 C2 C3 87.6(3)
P1 N1 C2 C3 -125.9(2)
C1 N1 C2 C7 -93.9(3)
P1 N1 C2 C7 52.7(3)
C7 C2 C3 C4 1.4(3)
N1 C2 C3 C4 179.9(2)
C7 C2 C3 C20 -175.5(2)
N1 C2 C3 C20 3.0(3)
C2 C3 C4 C5 -1.0(4)
C20 C3 C4 C5 176.0(2)
C3 C4 C5 C6 -0.1(4)
C4 C5 C6 C7 0.9(4)
C5 C6 C7 C2 -0.4(4)
C5 C6 C7 C23 -179.5(2)
C3 C2 C7 C6 -0.7(3)
N1 C2 C7 C6 -179.2(2)
C3 C2 C7 C23 178.4(2)
N1 C2 C7 C23 -0.1(3)
C1 N2 C8 C9 73.7(3)
P1 N2 C8 C9 -85.2(3)
C1 N2 C8 C13 -105.1(3)
P1 N2 C8 C13 95.9(3)
C13 C8 C9 C10 -1.3(4)
N2 C8 C9 C10 179.9(2)
C13 C8 C9 C26 -178.9(2)
N2 C8 C9 C26 2.3(3)
C8 C9 C10 C11 -0.9(4)
C26 C9 C10 C11 176.6(2)
C9 C10 C11 C12 2.0(4)
C10 C11 C12 C13 -0.9(5)
C11 C12 C13 C8 -1.3(4)
C11 C12 C13 C29 179.8(3)
C9 C8 C13 C12 2.4(4)
N2 C8 C13 C12 -178.8(2)
C9 C8 C13 C29 -178.8(2)
N2 C8 C13 C29 0.0(4)
C1 N3 C14 C19 84.1(3)
C1 N3 C14 C15 -104.1(3)
C19 C14 C15 C16 -3.9(3)
N3 C14 C15 C16 -175.9(2)
C19 C14 C15 C32 173.0(2)
N3 C14 C15 C32 1.0(3)
C14 C15 C16 C17 1.9(4)
C32 C15 C16 C17 -175.0(2)
C15 C16 C17 C18 0.2(4)
C16 C17 C18 C19 -0.5(4)
C17 C18 C19 C14 -1.4(3)
C17 C18 C19 C35 173.5(2)
C15 C14 C19 C18 3.6(3)
N3 C14 C19 C18 175.0(2)
C15 C14 C19 C35 -171.3(2)
N3 C14 C19 C35 0.1(3)
C2 C3 C20 C21 -139.3(2)
C4 C3 C20 C21 43.9(3)
C2 C3 C20 C22 97.6(3)
C4 C3 C20 C22 -79.2(3)
C6 C7 C23 C24 -47.1(3)
C2 C7 C23 C24 133.8(2)
C6 C7 C23 C25 77.0(3)
C2 C7 C23 C25 -102.1(3)
C10 C9 C26 C28 35.7(3)
C8 C9 C26 C28 -146.9(2)
C10 C9 C26 C27 -88.5(3)
C8 C9 C26 C27 88.9(3)
C12 C13 C29 C30 72.4(3)
C8 C13 C29 C30 -106.3(3)
C12 C13 C29 C31 -50.9(3)
C8 C13 C29 C31 130.3(3)
C16 C15 C32 C34 -64.3(3)
C14 C15 C32 C34 118.8(3)
C16 C15 C32 C33 59.7(3)
C14 C15 C32 C33 -117.2(3)
C18 C19 C35 C36 28.3(3)
C14 C19 C35 C36 -157.0(2)
C18 C19 C35 C37 -95.2(3)
C14 C19 C35 C37 79.6(3)
